data_7716190
loop_
_publ_author_name
'Li, Ying'
'Wang, Yulin'
'Cheng, Juan'
'Huang, Ling'
'Gao, Daojiang'
'Zou, Guohong'
'Zhao, Yan'
'Lin, Zhien'

_publ_section_title
;
 Two histidine-templated metal phosphate-oxalates: solvent-free synthesis,
 luminescence, and proton-conducting properties.
;
_journal_issue 23
_journal_name_full 'Dalton transactions (Cambridge, England : 2003)'
_journal_page_first 9675
_journal_page_last 9679
_journal_paper_doi 10.1039/d4dt01217h
_journal_volume 53
_journal_year 2024
_chemical_formula_moiety 'C16 H22 In2 N6 O20 P2'
_chemical_formula_sum 'C16 H22 In2 N6 O20 P2'
_chemical_formula_weight 909.97
_space_group_crystal_system monoclinic
_space_group_IT_number 14
_space_group_name_Hall '-P 2yn'
_space_group_name_H-M_alt 'P 1 21/n 1'
_atom_sites_solution_hydrogens geom
_atom_sites_solution_primary direct
_audit_creation_date 2024-04-09
_audit_creation_method
;
Olex2 1.2
(compiled 2018.05.29 svn.r3508 for OlexSys, GUI svn.r5506)
;
_audit_update_record
;
2024-04-22 deposited with the CCDC.	2024-05-28 downloaded from the CCDC.
;
_cell_angle_alpha 90
_cell_angle_beta 91.8422(12)
_cell_angle_gamma 90
_cell_formula_units_Z 4
_cell_length_a 8.40930(12)
_cell_length_b 10.12355(16)
_cell_length_c 30.4576(3)
_cell_measurement_reflns_used 5637
_cell_measurement_temperature 293(2)
_cell_measurement_theta_max 71.1150
_cell_measurement_theta_min 5.2200
_cell_volume 2591.58(6)
_computing_cell_refinement 'CrysAlisPro 1.171.39.46e (Rigaku OD, 2018)'
_computing_data_collection 'CrysAlisPro 1.171.39.46e (Rigaku OD, 2018)'
_computing_data_reduction 'CrysAlisPro 1.171.39.46e (Rigaku OD, 2018)'
_computing_molecular_graphics 'Olex2 (Dolomanov et al., 2009)'
_computing_publication_material 'Olex2 (Dolomanov et al., 2009)'
_computing_structure_refinement 'ShelXL (Sheldrick, 2015)'
_computing_structure_solution 'ShelXT (Sheldrick, 2015)'
_diffrn_ambient_temperature 293(2)
_diffrn_detector 'CCD plate'
_diffrn_detector_area_resol_mean 15.9595
_diffrn_detector_type EosS2
_diffrn_measured_fraction_theta_full 1.000
_diffrn_measured_fraction_theta_max 1.000
_diffrn_measurement_details
;
List of Runs (angles in degrees, time in seconds):

  # Type    Start    End  Width  t~exp~   \w     \q     \k     \f   Frames
#--------------------------------------------------------------------------
  1  \w    -54.00  33.00   1.00    3.10    --  -35.23  57.00 -90.00   87
  2  \w    -57.00  35.00   1.00    3.10    --  -35.23  38.00  30.00   92
  3  \w   -109.00 -35.00   1.00    3.10    --  -35.23-178.00 120.00   74
  4  \w    -37.00  73.00   1.00    3.10    --   35.23 -19.00 -90.00  110
  5  \w     57.00 109.00   1.00    3.10    --   35.23 178.00-120.00   52
  6  \w     57.00 109.00   1.00    3.10    --   35.23 178.00 -90.00   52
  7  \w    -34.00  64.00   1.00    3.10    --   35.23 -77.00  90.00   98
  8  \w     55.00 110.00   1.00    3.10    --   35.23-178.00-150.00   55
  9  \w      1.00  76.00   1.00    3.10    --   35.23 -99.00  30.00   75
 10  \w    100.00 178.00   1.00   12.41    --  107.52 111.00   0.00   78
 11  \w     38.00 136.00   1.00   12.41    --  107.52 -77.00-150.00   98
 12  \w     37.00 109.00   1.00   12.41    --  107.52 -94.00  60.00   72
 13  \w     38.00 136.00   1.00   12.41    --  107.52 -77.00  60.00   98
 14  \w     88.00 153.00   1.00   12.41    --  107.52  61.00 -90.00   65
 15  \w     64.00 106.00   1.00   12.41    --  107.52 -94.00  90.00   42
 16  \w     37.00  81.00   1.00   12.41    --  107.52 -94.00   0.00   44
 17  \w     89.00 123.00   1.00   12.41    --  107.52 -45.00  90.00   34
 18  \w    109.00 172.00   1.00   12.41    --  107.52  61.00-180.00   63
 19  \w     95.00 175.00   1.00   12.41    --  107.52  61.00 120.00   80
;
_diffrn_measurement_device 'four-circle diffractometer'
_diffrn_measurement_device_type 'New Gemini, Dual, Cu at home/near, EosS2'
_diffrn_measurement_method '\w scans'
_diffrn_orient_matrix_type 'CrysAlisPro convention (1999,Acta A55,543-557)'
_diffrn_orient_matrix_UB_11 -0.1682042000
_diffrn_orient_matrix_UB_12 0.0590001000
_diffrn_orient_matrix_UB_13 -0.0060171000
_diffrn_orient_matrix_UB_21 -0.0728563000
_diffrn_orient_matrix_UB_22 -0.1354228000
_diffrn_orient_matrix_UB_23 0.0106727000
_diffrn_orient_matrix_UB_31 0.0014386000
_diffrn_orient_matrix_UB_32 0.0365803000
_diffrn_orient_matrix_UB_33 0.0490962000
_diffrn_radiation_monochromator graphite
_diffrn_radiation_probe x-ray
_diffrn_radiation_type CuK\a
_diffrn_radiation_wavelength 1.54184
_diffrn_reflns_av_R_equivalents 0.0768
_diffrn_reflns_av_unetI/netI 0.0647
_diffrn_reflns_Laue_measured_fraction_full 1.000
_diffrn_reflns_Laue_measured_fraction_max 1.000
_diffrn_reflns_limit_h_max 10
_diffrn_reflns_limit_h_min -10
_diffrn_reflns_limit_k_max 11
_diffrn_reflns_limit_k_min -12
_diffrn_reflns_limit_l_max 36
_diffrn_reflns_limit_l_min -29
_diffrn_reflns_number 14149
_diffrn_reflns_point_group_measured_fraction_full 1.000
_diffrn_reflns_point_group_measured_fraction_max 1.000
_diffrn_reflns_theta_full 67.072
_diffrn_reflns_theta_max 67.072
_diffrn_reflns_theta_min 4.603
_diffrn_source 'fine-focus sealed X-ray tube'
_diffrn_source_type 'Enhance (Cu) X-ray Source'
_exptl_absorpt_coefficient_mu 16.412
_exptl_absorpt_correction_T_max 1.00000
_exptl_absorpt_correction_T_min 0.42701
_exptl_absorpt_correction_type multi-scan
_exptl_absorpt_process_details
;
CrysAlisPro 1.171.39.46e (Rigaku Oxford Diffraction, 2018)
Empirical absorption correction using spherical harmonics,
 implemented in SCALE3 ABSPACK scaling algorithm.
;
_exptl_crystal_colour 'dull yellow'
_exptl_crystal_colour_lustre dull
_exptl_crystal_colour_primary yellow
_exptl_crystal_density_diffrn 2.332
_exptl_crystal_description plate
_exptl_crystal_F_000 1792
_exptl_crystal_size_max 0.34
_exptl_crystal_size_mid 0.32
_exptl_crystal_size_min 0.12
_refine_diff_density_max 2.436
_refine_diff_density_min -1.428
_refine_diff_density_rms 0.236
_refine_ls_extinction_method none
_refine_ls_goodness_of_fit_ref 1.064
_refine_ls_hydrogen_treatment constr
_refine_ls_matrix_type full
_refine_ls_number_parameters 419
_refine_ls_number_reflns 4616
_refine_ls_number_restraints 0
_refine_ls_restrained_S_all 1.064
_refine_ls_R_factor_all 0.0648
_refine_ls_R_factor_gt 0.0560
_refine_ls_shift/su_max 0.001
_refine_ls_shift/su_mean 0.000
_refine_ls_structure_factor_coef Fsqd
_refine_ls_weighting_details 'w=1/[\s^2^(Fo^2^)+(0.0910P)^2^] where P=(Fo^2^+2Fc^2^)/3'
_refine_ls_weighting_scheme calc
_refine_ls_wR_factor_gt 0.1445
_refine_ls_wR_factor_ref 0.1532
_reflns_Friedel_coverage 0.000
_reflns_number_gt 3851
_reflns_number_total 4616
_reflns_threshold_expression 'I > 2\s(I)'
_cod_data_source_file d4dt01217h2.cif
_cod_data_source_block lyy2-10-1
_cod_depositor_comments 'Adding full bibliography for 7716190--7716191.cif.'
_cod_database_code 7716190
_shelx_shelxl_version_number 2018/3
_shelx_space_group_comment
;
The symmetry employed for this shelxl refinement is uniquely defined
by the following loop, which should always be used as a source of
symmetry information in preference to the above space-group names.
They are only intended as comments.
;
_shelx_estimated_absorpt_t_max 0.243
_shelx_estimated_absorpt_t_min 0.072
_reflns_odcompleteness_completeness 99.96
_reflns_odcompleteness_iscentric 1
_reflns_odcompleteness_theta 66.97
_olex2_refinement_description
;
1. Fixed Uiso
 At 1.2 times of:
  All C(H) groups, All C(H,H) groups, All N(H) groups, All N(H,H,H) groups
 At 1.5 times of:
  All O(H) groups
2.a Ternary CH refined with riding coordinates:
 C6(H6A), C12(H12)
2.b Secondary CH2 refined with riding coordinates:
 C7(H7A,H7B), C13(H13A,H13B)
2.c Aromatic/amide H refined with riding coordinates:
 N2(H2), N3(H3), N5(H5), N6(H6), C9(H9), C10(H10), C15(H15), C16(H16)
2.d Idealised Me refined as rotating group:
 N1(H1A,H1B,H1C), N4(H4A,H4B,H4C)
2.e Idealised tetrahedral OH refined as rotating group:
 O4(H4), O8(H8)
;
_olex2_date_sample_data_collection 2022-10-10
_olex2_submission_special_instructions 'No special instructions were received'
_oxdiff_exptl_absorpt_empirical_details
;
Empirical correction (ABSPACK) includes:
- Absorption correction using spherical harmonics
- Frame scaling
- Detector area scaling
;
_oxdiff_exptl_absorpt_empirical_full_max 1.778
_oxdiff_exptl_absorpt_empirical_full_min 0.588

loop_
_space_group_symop_operation_xyz
'x, y, z'
'-x+1/2, y+1/2, -z+1/2'
'-x, -y, -z'
'x-1/2, -y-1/2, z-1/2'

loop_
_atom_site_label
_atom_site_type_symbol
_atom_site_fract_x
_atom_site_fract_y
_atom_site_fract_z
_atom_site_U_iso_or_equiv
_atom_site_adp_type
_atom_site_occupancy
_atom_site_site_symmetry_order
_atom_site_calc_flag
_atom_site_refinement_flags_posn
_atom_site_refinement_flags_adp
_atom_site_refinement_flags_occupancy
_atom_site_disorder_assembly
_atom_site_disorder_group
In1 In 0.71408(5) 0.54950(4) 0.19331(2) 0.01155(17) Uani 1 1 d . . . . .
In2 In 0.28512(5) 0.39916(4) 0.30762(2) 0.01118(17) Uani 1 1 d . . . . .
P1 P 0.58509(17) 0.27259(16) 0.24324(4) 0.0110(3) Uani 1 1 d . . . . .
P2 P 0.41435(17) 0.67570(16) 0.25694(4) 0.0112(3) Uani 1 1 d . . . . .
O1 O 0.7127(5) 0.3606(4) 0.22452(14) 0.0173(9) Uani 1 1 d . . . . .
O2 O 0.5057(5) 0.3365(5) 0.28147(14) 0.0213(10) Uani 1 1 d . . . . .
O3 O 0.6576(5) 0.1382(5) 0.25409(12) 0.0154(9) Uani 1 1 d . . . . .
O4 O 0.4624(5) 0.2477(5) 0.20373(13) 0.0161(9) Uani 1 1 d . . . . .
H4 H 0.403232 0.186441 0.209851 0.024 Uiso 1 1 calc GR . . . .
O5 O 0.4929(6) 0.6083(5) 0.21918(14) 0.0190(10) Uani 1 1 d . . . . .
O6 O 0.2859(5) 0.5881(4) 0.27564(14) 0.0157(9) Uani 1 1 d . . . . .
O7 O 0.3427(5) 0.8082(4) 0.24499(12) 0.0140(9) Uani 1 1 d . . . . .
O8 O 0.5372(5) 0.7018(5) 0.29604(13) 0.0169(9) Uani 1 1 d . . . . .
H8 H 0.592444 0.765824 0.290271 0.025 Uiso 1 1 calc GR . . . .
O9 O 0.5692(6) 0.4739(5) 0.13830(13) 0.0189(10) Uani 1 1 d . . . . .
O10 O 0.5157(8) 0.5158(6) 0.06791(15) 0.0348(14) Uani 1 1 d . . . . .
O11 O 0.7128(6) 0.7122(5) 0.14782(13) 0.0212(10) Uani 1 1 d . . . . .
O12 O 0.6597(8) 0.7550(6) 0.07736(16) 0.0413(16) Uani 1 1 d . . . . .
O13 O 0.2791(6) 0.2362(5) 0.35378(13) 0.0204(10) Uani 1 1 d . . . . .
O14 O 0.3313(8) 0.1955(6) 0.42439(15) 0.0360(14) Uani 1 1 d . . . . .
O15 O 0.4318(5) 0.4730(5) 0.36219(13) 0.0175(9) Uani 1 1 d . . . . .
O16 O 0.4969(8) 0.4241(6) 0.43124(16) 0.0368(14) Uani 1 1 d . . . . .
O17 O 0.9387(5) 0.4840(5) 0.17074(14) 0.0229(11) Uani 1 1 d . . . . .
O18 O 0.9020(7) 0.4533(8) 0.09869(17) 0.0487(19) Uani 1 1 d . . . . .
O19 O 0.0610(6) 0.4684(5) 0.33138(14) 0.0201(10) Uani 1 1 d . . . . .
O20 O 0.1036(7) 0.4958(8) 0.40364(16) 0.0412(17) Uani 1 1 d . . . . .
N1 N 1.2398(7) 0.4547(6) 0.17407(17) 0.0193(12) Uani 1 1 d . . . . .
H1A H 1.265569 0.539457 0.177490 0.023 Uiso 1 1 calc GR . . . .
H1B H 1.327162 0.405379 0.176611 0.023 Uiso 1 1 calc GR . . . .
H1C H 1.172200 0.431308 0.194576 0.023 Uiso 1 1 calc GR . . . .
N2 N 1.1977(11) 0.4081(8) 0.0333(2) 0.047(2) Uani 1 1 d . . . . .
H2 H 1.247923 0.479221 0.040599 0.056 Uiso 1 1 calc R . . . .
N3 N 1.0741(9) 0.2666(8) -0.00529(19) 0.0354(17) Uani 1 1 d . . . . .
H3 H 1.026161 0.227781 -0.027047 0.042 Uiso 1 1 calc R . . . .
N4 N -0.2410(7) 0.4935(6) 0.32997(16) 0.0185(12) Uani 1 1 d . . . . .
H4A H -0.190781 0.537602 0.309269 0.022 Uiso 1 1 calc GR . . . .
H4B H -0.341383 0.521086 0.330728 0.022 Uiso 1 1 calc GR . . . .
H4C H -0.239345 0.407520 0.323936 0.022 Uiso 1 1 calc GR . . . .
N5 N -0.0986(9) 0.7640(7) 0.4601(2) 0.0333(16) Uani 1 1 d . . . . .
H5 H -0.072495 0.835188 0.446752 0.040 Uiso 1 1 calc R . . . .
N6 N -0.1265(10) 0.6272(9) 0.5117(2) 0.043(2) Uani 1 1 d . . . . .
H6 H -0.122978 0.591151 0.537296 0.052 Uiso 1 1 calc R . . . .
C1 C 0.5716(9) 0.5467(7) 0.1042(2) 0.0217(15) Uani 1 1 d . . . . .
C2 C 0.6546(9) 0.6854(8) 0.1091(2) 0.0224(15) Uani 1 1 d . . . . .
C3 C 0.3368(8) 0.2663(7) 0.3916(2) 0.0192(14) Uani 1 1 d . . . . .
C4 C 0.4306(9) 0.3996(7) 0.3964(2) 0.0189(14) Uani 1 1 d . . . . .
C5 C 0.9830(8) 0.4579(8) 0.1323(2) 0.0234(15) Uani 1 1 d . . . . .
C6 C 1.1644(9) 0.4350(8) 0.1303(2) 0.0242(16) Uani 1 1 d . . . . .
H6A H 1.205524 0.504839 0.111511 0.029 Uiso 1 1 calc R . . . .
C7 C 1.2091(9) 0.3059(9) 0.1095(2) 0.0285(17) Uani 1 1 d . . . . .
H7A H 1.153284 0.234121 0.123392 0.034 Uiso 1 1 calc R . . . .
H7B H 1.322433 0.290982 0.113822 0.034 Uiso 1 1 calc R . . . .
C8 C 1.1670(9) 0.3073(8) 0.0609(2) 0.0252(16) Uani 1 1 d . . . . .
C9 C 1.0932(11) 0.2157(9) 0.0364(3) 0.0369(19) Uani 1 1 d . . . . .
H9 H 1.060701 0.132822 0.045750 0.044 Uiso 1 1 calc R . . . .
C10 C 1.1390(14) 0.3810(11) -0.0066(3) 0.050(3) Uani 1 1 d . . . . .
H10 H 1.144026 0.435199 -0.031196 0.060 Uiso 1 1 calc R . . . .
C11 C 0.0179(8) 0.4915(8) 0.3699(2) 0.0202(14) Uani 1 1 d . . . . .
C12 C -0.1605(9) 0.5174(9) 0.3731(2) 0.0272(17) Uani 1 1 d . . . . .
H12 H -0.201084 0.450739 0.393230 0.033 Uiso 1 1 calc R . . . .
C13 C -0.2020(10) 0.6497(8) 0.3920(2) 0.0295(17) Uani 1 1 d . . . . .
H13A H -0.314355 0.666672 0.386404 0.035 Uiso 1 1 calc R . . . .
H13B H -0.142577 0.717855 0.377299 0.035 Uiso 1 1 calc R . . . .
C14 C -0.1660(9) 0.6580(8) 0.4410(2) 0.0267(16) Uani 1 1 d . . . . .
C15 C -0.1867(11) 0.5679(9) 0.4727(3) 0.0346(19) Uani 1 1 d . . . . .
H15 H -0.231185 0.484226 0.469636 0.041 Uiso 1 1 calc R . . . .
C16 C -0.0783(11) 0.7426(9) 0.5027(2) 0.036(2) Uani 1 1 d . . . . .
H16 H -0.035491 0.802674 0.522969 0.043 Uiso 1 1 calc R . . . .

loop_
_atom_site_aniso_label
_atom_site_aniso_U_11
_atom_site_aniso_U_22
_atom_site_aniso_U_33
_atom_site_aniso_U_23
_atom_site_aniso_U_13
_atom_site_aniso_U_12
In1 0.0104(3) 0.0122(3) 0.0121(2) -0.00098(13) 0.00065(16) 0.00028(14)
In2 0.0110(3) 0.0113(3) 0.0113(2) -0.00050(13) 0.00052(16) -0.00006(14)
P1 0.0081(7) 0.0119(8) 0.0131(6) 0.0002(5) 0.0006(5) 0.0004(6)
P2 0.0112(7) 0.0101(8) 0.0125(6) 0.0006(5) 0.0022(5) 0.0010(6)
O1 0.018(2) 0.007(2) 0.027(2) 0.0068(18) 0.0037(17) 0.0021(19)
O2 0.011(2) 0.033(3) 0.0206(19) -0.006(2) 0.0031(16) 0.007(2)
O3 0.017(2) 0.014(2) 0.0147(17) 0.0028(16) -0.0032(16) -0.0007(19)
O4 0.014(2) 0.018(3) 0.0156(17) 0.0023(17) -0.0054(16) -0.0045(18)
O5 0.015(2) 0.021(3) 0.021(2) -0.0056(18) 0.0032(17) 0.0068(19)
O6 0.013(2) 0.008(2) 0.026(2) 0.0009(17) 0.0010(17) 0.0024(18)
O7 0.012(2) 0.013(2) 0.0167(18) 0.0024(16) -0.0042(15) 0.0003(18)
O8 0.017(2) 0.016(3) 0.0185(18) 0.0009(17) -0.0001(16) -0.0012(18)
O9 0.021(2) 0.022(3) 0.0137(18) -0.0029(17) -0.0041(16) 0.000(2)
O10 0.053(4) 0.031(3) 0.020(2) -0.001(2) -0.015(2) -0.007(3)
O11 0.027(3) 0.020(3) 0.0164(19) 0.0058(18) -0.0054(17) -0.005(2)
O12 0.067(4) 0.035(4) 0.021(2) 0.011(2) -0.008(2) -0.015(3)
O13 0.031(3) 0.011(2) 0.018(2) 0.0063(17) -0.0086(18) -0.003(2)
O14 0.061(4) 0.024(3) 0.022(2) 0.009(2) -0.007(2) -0.006(3)
O15 0.019(2) 0.016(2) 0.0175(19) -0.0016(17) -0.0042(17) -0.0038(19)
O16 0.053(4) 0.035(3) 0.021(2) 0.002(2) -0.016(2) -0.011(3)
O17 0.011(2) 0.037(3) 0.022(2) -0.006(2) 0.0062(17) 0.007(2)
O18 0.027(3) 0.098(6) 0.021(2) -0.004(3) -0.005(2) 0.013(3)
O19 0.016(2) 0.025(3) 0.0193(19) 0.0011(18) 0.0088(17) 0.007(2)
O20 0.018(3) 0.087(5) 0.018(2) -0.004(3) -0.0050(19) -0.001(3)
N1 0.016(3) 0.019(3) 0.023(2) -0.001(2) -0.002(2) 0.001(2)
N2 0.064(6) 0.046(5) 0.032(3) -0.013(3) 0.013(3) -0.027(4)
N3 0.040(4) 0.048(5) 0.017(3) -0.013(3) -0.008(2) 0.000(3)
N4 0.015(3) 0.020(3) 0.021(2) -0.004(2) 0.000(2) 0.005(2)
N5 0.048(4) 0.021(4) 0.030(3) -0.002(3) -0.003(3) -0.004(3)
N6 0.059(5) 0.050(5) 0.021(3) 0.003(3) 0.006(3) 0.024(4)
C1 0.026(4) 0.020(4) 0.020(3) -0.002(3) 0.002(3) 0.001(3)
C2 0.023(4) 0.021(4) 0.023(3) 0.000(3) -0.002(3) -0.002(3)
C3 0.025(4) 0.016(4) 0.017(3) 0.003(3) 0.000(2) 0.001(3)
C4 0.019(3) 0.022(4) 0.016(3) -0.002(2) -0.001(2) 0.002(3)
C5 0.012(3) 0.037(5) 0.022(3) 0.003(3) 0.005(2) 0.004(3)
C6 0.027(4) 0.031(4) 0.015(3) -0.008(3) -0.002(3) 0.004(3)
C7 0.029(4) 0.033(5) 0.024(3) -0.005(3) -0.002(3) 0.007(3)
C8 0.024(4) 0.030(4) 0.021(3) -0.009(3) 0.002(3) 0.005(3)
C9 0.052(5) 0.027(5) 0.032(4) -0.003(3) 0.004(3) -0.002(4)
C10 0.076(8) 0.052(7) 0.023(4) 0.003(4) 0.012(4) 0.001(6)
C11 0.012(3) 0.029(4) 0.020(3) 0.004(3) 0.002(2) 0.004(3)
C12 0.022(4) 0.047(5) 0.013(3) -0.008(3) -0.002(3) 0.011(3)
C13 0.032(4) 0.033(5) 0.023(3) 0.003(3) 0.000(3) 0.007(4)
C14 0.026(4) 0.036(5) 0.019(3) -0.010(3) 0.004(3) 0.003(3)
C15 0.045(5) 0.021(4) 0.038(4) -0.004(3) 0.011(4) -0.006(4)
C16 0.039(5) 0.041(6) 0.026(3) -0.018(3) -0.007(3) 0.007(4)

loop_
_atom_type_symbol
_atom_type_description
_atom_type_scat_dispersion_real
_atom_type_scat_dispersion_imag
_atom_type_scat_source
C C 0.0181 0.0091 'International Tables Vol C Tables 4.2.6.8 and 6.1.1.4'
H H 0.0000 0.0000 'International Tables Vol C Tables 4.2.6.8 and 6.1.1.4'
In In 0.0822 5.0449 'International Tables Vol C Tables 4.2.6.8 and 6.1.1.4'
N N 0.0311 0.0180 'International Tables Vol C Tables 4.2.6.8 and 6.1.1.4'
O O 0.0492 0.0322 'International Tables Vol C Tables 4.2.6.8 and 6.1.1.4'
P P 0.2955 0.4335 'International Tables Vol C Tables 4.2.6.8 and 6.1.1.4'

loop_
_geom_angle_atom_site_label_1
_geom_angle_atom_site_label_2
_geom_angle_atom_site_label_3
_geom_angle
_geom_angle_site_symmetry_1
_geom_angle_site_symmetry_3
_geom_angle_publ_flag
O1 In1 O9 90.96(18) . . ?
O1 In1 O11 166.36(18) . . ?
O1 In1 O17 83.28(19) . . ?
O3 In1 O1 93.06(17) 2_655 . ?
O3 In1 O5 91.81(17) 2_655 . ?
O3 In1 O9 174.91(18) 2_655 . ?
O3 In1 O11 98.93(17) 2_655 . ?
O3 In1 O17 86.58(18) 2_655 . ?
O5 In1 O1 93.93(18) . . ?
O5 In1 O9 84.79(17) . . ?
O5 In1 O11 92.17(19) . . ?
O5 In1 O17 176.69(18) . . ?
O11 In1 O9 77.45(18) . . ?
O17 In1 O9 97.00(17) . . ?
O17 In1 O11 90.9(2) . . ?
O2 In2 O6 94.60(19) . . ?
O2 In2 O13 93.11(19) . . ?
O2 In2 O15 84.78(17) . . ?
O2 In2 O19 177.31(18) . . ?
O6 In2 O13 166.47(17) . . ?
O6 In2 O15 91.75(17) . . ?
O6 In2 O19 82.99(18) . . ?
O7 In2 O2 90.83(17) 2_545 . ?
O7 In2 O6 93.04(17) 2_545 . ?
O7 In2 O13 97.96(17) 2_545 . ?
O7 In2 O15 173.75(18) 2_545 . ?
O7 In2 O19 88.13(17) 2_545 . ?
O13 In2 O15 77.89(17) . . ?
O19 In2 O13 89.49(19) . . ?
O19 In2 O15 96.45(17) . . ?
O1 P1 O3 108.8(3) . . ?
O1 P1 O4 105.0(2) . . ?
O2 P1 O1 112.0(3) . . ?
O2 P1 O3 113.6(3) . . ?
O2 P1 O4 111.3(3) . . ?
O3 P1 O4 105.7(3) . . ?
O5 P2 O6 110.8(3) . . ?
O5 P2 O7 113.5(3) . . ?
O5 P2 O8 111.1(3) . . ?
O6 P2 O8 105.7(2) . . ?
O7 P2 O6 109.0(3) . . ?
O7 P2 O8 106.3(3) . . ?
P1 O1 In1 134.9(3) . . ?
P1 O2 In2 145.7(3) . . ?
P1 O3 In1 137.6(3) . 2_645 ?
P1 O4 H4 109.5 . . ?
P2 O5 In1 145.0(3) . . ?
P2 O6 In2 134.5(3) . . ?
P2 O7 In2 139.4(3) . 2 ?
P2 O8 H8 109.5 . . ?
C1 O9 In1 113.6(4) . . ?
C2 O11 In1 114.9(5) . . ?
C3 O13 In2 112.9(4) . . ?
C4 O15 In2 113.8(4) . . ?
C5 O17 In1 130.6(4) . . ?
C11 O19 In2 130.7(4) . . ?
H1A N1 H1B 109.5 . . ?
H1A N1 H1C 109.5 . . ?
H1B N1 H1C 109.5 . . ?
C6 N1 H1A 109.5 . . ?
C6 N1 H1B 109.5 . . ?
C6 N1 H1C 109.5 . . ?
C8 N2 H2 125.0 . . ?
C10 N2 H2 125.0 . . ?
C10 N2 C8 109.9(8) . . ?
C9 N3 H3 125.3 . . ?
C10 N3 H3 125.3 . . ?
C10 N3 C9 109.3(7) . . ?
H4A N4 H4B 109.5 . . ?
H4A N4 H4C 109.5 . . ?
H4B N4 H4C 109.5 . . ?
C12 N4 H4A 109.5 . . ?
C12 N4 H4B 109.5 . . ?
C12 N4 H4C 109.5 . . ?
C14 N5 H5 125.2 . . ?
C16 N5 H5 125.2 . . ?
C16 N5 C14 109.6(7) . . ?
C15 N6 H6 125.7 . . ?
C16 N6 H6 125.7 . . ?
C16 N6 C15 108.6(7) . . ?
O9 C1 C2 117.3(6) . . ?
O10 C1 O9 124.8(7) . . ?
O10 C1 C2 117.8(6) . . ?
O11 C2 C1 115.2(6) . . ?
O12 C2 O11 126.2(7) . . ?
O12 C2 C1 118.5(6) . . ?
O13 C3 C4 117.8(6) . . ?
O14 C3 O13 124.9(7) . . ?
O14 C3 C4 117.2(6) . . ?
O15 C4 C3 116.2(5) . . ?
O16 C4 O15 125.5(7) . . ?
O16 C4 C3 118.3(6) . . ?
O17 C5 C6 112.7(6) . . ?
O18 C5 O17 127.9(7) . . ?
O18 C5 C6 119.4(6) . . ?
N1 C6 C5 110.0(5) . . ?
N1 C6 H6A 106.4 . . ?
N1 C6 C7 113.2(6) . . ?
C5 C6 H6A 106.4 . . ?
C7 C6 C5 114.0(7) . . ?
C7 C6 H6A 106.4 . . ?
C6 C7 H7A 109.5 . . ?
C6 C7 H7B 109.5 . . ?
C6 C7 C8 110.5(6) . . ?
H7A C7 H7B 108.1 . . ?
C8 C7 H7A 109.5 . . ?
C8 C7 H7B 109.5 . . ?
N2 C8 C7 124.9(7) . . ?
C9 C8 N2 105.8(7) . . ?
C9 C8 C7 129.2(8) . . ?
N3 C9 H9 126.4 . . ?
C8 C9 N3 107.1(8) . . ?
C8 C9 H9 126.4 . . ?
N2 C10 H10 126.2 . . ?
N3 C10 N2 107.7(8) . . ?
N3 C10 H10 126.2 . . ?
O19 C11 C12 113.7(5) . . ?
O20 C11 O19 127.0(7) . . ?
O20 C11 C12 119.2(6) . . ?
N4 C12 C11 109.7(5) . . ?
N4 C12 H12 106.5 . . ?
N4 C12 C13 112.4(6) . . ?
C11 C12 H12 106.5 . . ?
C13 C12 C11 114.7(7) . . ?
C13 C12 H12 106.5 . . ?
C12 C13 H13A 109.1 . . ?
C12 C13 H13B 109.1 . . ?
C12 C13 C14 112.6(6) . . ?
H13A C13 H13B 107.8 . . ?
C14 C13 H13A 109.1 . . ?
C14 C13 H13B 109.1 . . ?
N5 C14 C13 122.8(7) . . ?
N5 C14 C15 107.1(6) . . ?
C15 C14 C13 130.1(8) . . ?
N6 C15 H15 127.3 . . ?
C14 C15 N6 105.4(8) . . ?
C14 C15 H15 127.3 . . ?
N5 C16 H16 125.4 . . ?
N6 C16 N5 109.3(7) . . ?
N6 C16 H16 125.4 . . ?

loop_
_geom_bond_atom_site_label_1
_geom_bond_atom_site_label_2
_geom_bond_distance
_geom_bond_site_symmetry_2
_geom_bond_publ_flag
In1 O1 2.136(4) . ?
In1 O3 2.104(4) 2_655 ?
In1 O5 2.128(5) . ?
In1 O9 2.179(4) . ?
In1 O11 2.152(5) . ?
In1 O17 2.137(5) . ?
In2 O2 2.139(4) . ?
In2 O6 2.147(4) . ?
In2 O7 2.112(4) 2_545 ?
In2 O13 2.169(4) . ?
In2 O15 2.170(4) . ?
In2 O19 2.158(5) . ?
P1 O1 1.519(5) . ?
P1 O2 1.506(4) . ?
P1 O3 1.523(5) . ?
P1 O4 1.580(4) . ?
P2 O5 1.508(4) . ?
P2 O6 1.522(5) . ?
P2 O7 1.511(5) . ?
P2 O8 1.573(4) . ?
O4 H4 0.8200 . ?
O8 H8 0.8200 . ?
O9 C1 1.273(8) . ?
O10 C1 1.228(9) . ?
O11 C2 1.292(8) . ?
O12 C2 1.197(9) . ?
O13 C3 1.272(8) . ?
O14 C3 1.231(8) . ?
O15 C4 1.280(8) . ?
O16 C4 1.209(9) . ?
O17 C5 1.268(8) . ?
O18 C5 1.212(9) . ?
O19 C11 1.262(8) . ?
O20 C11 1.236(9) . ?
N1 H1A 0.8900 . ?
N1 H1B 0.8900 . ?
N1 H1C 0.8900 . ?
N1 C6 1.471(8) . ?
N2 H2 0.8600 . ?
N2 C8 1.352(11) . ?
N2 C10 1.328(12) . ?
N3 H3 0.8600 . ?
N3 C9 1.375(10) . ?
N3 C10 1.281(13) . ?
N4 H4A 0.8900 . ?
N4 H4B 0.8900 . ?
N4 H4C 0.8900 . ?
N4 C12 1.479(8) . ?
N5 H5 0.8600 . ?
N5 C14 1.339(10) . ?
N5 C16 1.321(10) . ?
N6 H6 0.8600 . ?
N6 C15 1.409(11) . ?
N6 C16 1.269(13) . ?
C1 C2 1.574(10) . ?
C3 C4 1.568(10) . ?
C5 C6 1.546(10) . ?
C6 H6A 0.9800 . ?
C6 C7 1.507(10) . ?
C7 H7A 0.9700 . ?
C7 H7B 0.9700 . ?
C7 C8 1.509(9) . ?
C8 C9 1.331(11) . ?
C9 H9 0.9300 . ?
C10 H10 0.9300 . ?
C11 C12 1.528(9) . ?
C12 H12 0.9800 . ?
C12 C13 1.504(11) . ?
C13 H13A 0.9700 . ?
C13 H13B 0.9700 . ?
C13 C14 1.515(9) . ?
C14 C15 1.344(12) . ?
C15 H15 0.9300 . ?
C16 H16 0.9300 . ?

loop_
_geom_hbond_atom_site_label_D
_geom_hbond_atom_site_label_H
_geom_hbond_atom_site_label_A
_geom_hbond_distance_DH
_geom_hbond_distance_HA
_geom_hbond_distance_DA
_geom_hbond_angle_DHA
_geom_hbond_site_symmetry_A
_geom_hbond_publ_flag
O4 H4 O6 0.82 1.94 2.729(6) 161.4 2_545 yes
O8 H8 O1 0.82 1.96 2.736(7) 156.7 2_655 yes
N1 H1A O5 0.89 2.37 2.941(7) 122.5 1_655 yes
N1 H1A O13 0.89 2.23 2.976(8) 140.5 2_655 yes
N1 H1B O4 0.89 2.11 2.933(7) 153.0 1_655 yes
N1 H1B O9 0.89 2.48 3.015(7) 119.4 1_655 yes
N1 H1C O7 0.89 2.23 2.978(7) 141.5 2_645 yes
N2 H2 O10 0.86 2.40 3.044(10) 131.7 1_655 yes
N3 H3 O14 0.86 2.31 2.936(8) 130.3 4_665 yes
N3 H3 O16 0.86 2.00 2.794(9) 152.2 4_665 yes
N4 H4A O3 0.89 2.21 3.051(7) 157.9 2 yes
N4 H4B O8 0.89 2.33 2.978(7) 129.5 1_455 yes
N4 H4B O15 0.89 2.22 2.958(7) 140.6 1_455 yes
N4 H4C O11 0.89 2.16 2.935(8) 144.4 2_545 yes
N5 H5 O10 0.86 1.95 2.785(9) 164.7 2 yes
N6 H6 O20 0.86 2.00 2.864(9) 177.1 3_566 yes
